data_2108546
loop_
_publ_author_name
'Udovenko, Anatoly A.'
'Slobodyuk, Arseny B.'
'Emelina, Tatiana B.'
'Laptash, Natalia M.'

_publ_section_title
;
 Fluxional seven-coordinated fluorido- and oxofluoridotantalates
;
_journal_issue 6
_journal_name_full 'Acta Crystallographica Section B'
_journal_page_first
;
;
_journal_paper_doi 10.1107/S2052520619013465
_journal_volume 75
_journal_year 2019
_chemical_formula_moiety 'F7 Ta, H8 N2'
_chemical_formula_sum 'F7 H8 N2 Ta'
_chemical_formula_weight 350.03
_chemical_name_common 'ammonium heptafluorotantalate'
_chemical_name_systematic 'ammonium heptafluorotantalate'
_space_group_crystal_system tetragonal
_space_group_IT_number 129
_space_group_name_Hall '-P 4a 2a'
_space_group_name_H-M_alt 'P 4/n m m :2'
_atom_sites_solution_hydrogens difmap
_atom_sites_solution_primary direct
_atom_sites_solution_secondary difmap
_audit_creation_method SHELXL-2014/7
_cell_angle_alpha 90
_cell_angle_beta 90
_cell_angle_gamma 90
_cell_formula_units_Z 2
_cell_length_a 5.8613(2)
_cell_length_b 5.8613(2)
_cell_length_c 10.5817(3)
_cell_measurement_reflns_used 7755
_cell_measurement_temperature 120(2)
_cell_measurement_theta_max 40.08
_cell_measurement_theta_min 3.48
_cell_volume 363.53(2)
_computing_cell_refinement 'Bruker SAINT'
_computing_data_collection 'Bruker APEX2'
_computing_data_reduction 'Bruker SAINT'
_computing_molecular_graphics 'Bruker SHELXTL'
_computing_publication_material 'Bruker SHELXTL'
_computing_structure_refinement 'SHELXL-2014/7 (Sheldrick, 2014)'
_computing_structure_solution 'SHELXS-97 (Sheldrick, 2008)'
_diffrn_ambient_temperature 120(2)
_diffrn_detector_area_resol_mean 8.33
_diffrn_measured_fraction_theta_full 0.996
_diffrn_measured_fraction_theta_max 0.999
_diffrn_measurement_device_type 'Bruker APEX-II CCD'
_diffrn_measurement_method '\f and \w scans'
_diffrn_radiation_type MoK\a
_diffrn_radiation_wavelength 0.71073
_diffrn_reflns_av_R_equivalents 0.0334
_diffrn_reflns_av_unetI/netI 0.0156
_diffrn_reflns_Laue_measured_fraction_full 0.996
_diffrn_reflns_Laue_measured_fraction_max 0.999
_diffrn_reflns_limit_h_max 10
_diffrn_reflns_limit_h_min -9
_diffrn_reflns_limit_k_max 9
_diffrn_reflns_limit_k_min -10
_diffrn_reflns_limit_l_max 19
_diffrn_reflns_limit_l_min -18
_diffrn_reflns_number 8074
_diffrn_reflns_point_group_measured_fraction_full 0.996
_diffrn_reflns_point_group_measured_fraction_max 0.999
_diffrn_reflns_theta_full 25.242
_diffrn_reflns_theta_max 40.077
_diffrn_reflns_theta_min 3.851
_exptl_absorpt_coefficient_mu 15.187
_exptl_absorpt_correction_T_max 0.1156
_exptl_absorpt_correction_T_min 0.1156
_exptl_absorpt_correction_type multi-scan
_exptl_absorpt_process_details 'Bruker SADABS'
_exptl_crystal_colour colourless
_exptl_crystal_density_diffrn 3.198
_exptl_crystal_description sphere
_exptl_crystal_F_000 316
_exptl_crystal_size_max 0.250
_exptl_crystal_size_mid 0.250
_exptl_crystal_size_min 0.250
_refine_diff_density_max 1.398
_refine_diff_density_min -1.262
_refine_diff_density_rms 0.143
_refine_ls_extinction_coef 0.0070(4)
_refine_ls_extinction_expression Fc^*^=kFc[1+0.001xFc^2^\l^3^/sin(2\q)]^-1/4^
_refine_ls_extinction_method 'SHELXL-2014/7 (Sheldrick 2014'
_refine_ls_goodness_of_fit_ref 1.046
_refine_ls_hydrogen_treatment refU
_refine_ls_matrix_type full
_refine_ls_number_parameters 30
_refine_ls_number_reflns 712
_refine_ls_number_restraints 0
_refine_ls_restrained_S_all 1.046
_refine_ls_R_factor_all 0.0122
_refine_ls_R_factor_gt 0.0122
_refine_ls_shift/su_max 0.006
_refine_ls_shift/su_mean 0.001
_refine_ls_structure_factor_coef Fsqd
_refine_ls_weighting_details 'w=1/[\s^2^(Fo^2^)+(0.0086P)^2^+0.8194P] where P=(Fo^2^+2Fc^2^)/3'
_refine_ls_weighting_scheme calc
_refine_ls_wR_factor_gt 0.0307
_refine_ls_wR_factor_ref 0.0307
_reflns_Friedel_coverage 0.000
_reflns_number_gt 710
_reflns_number_total 712
_reflns_threshold_expression 'I > 2\s(I)'
_cod_data_source_file wf5151sup1.cif
_cod_data_source_block I
_cod_original_cell_volume 363.53(3)
_cod_original_sg_symbol_H-M 'P 4/n m m'
_cod_database_code 2108546
_shelx_space_group_comment
; 
The symmetry employed for this shelxl refinement is uniquely defined 
by the following loop, which should always be used as a source of 
symmetry information in preference to the above space-group names. 
They are only intended as comments. 
;
_shelx_estimated_absorpt_t_min 0.116
_shelx_estimated_absorpt_t_max 0.116

loop_
_space_group_symop_operation_xyz
'x, y, z'
'-x+1/2, -y+1/2, z'
'-y+1/2, x, z'
'y, -x+1/2, z'
'-x, y+1/2, -z'
'x+1/2, -y, -z'
'y+1/2, x+1/2, -z'
'-y, -x, -z'
'-x, -y, -z'
'x-1/2, y-1/2, -z'
'y-1/2, -x, -z'
'-y, x-1/2, -z'
'x, -y-1/2, z'
'-x-1/2, y, z'
'-y-1/2, -x-1/2, z'
'y, x, z'

loop_
_atom_site_label
_atom_site_type_symbol
_atom_site_fract_x
_atom_site_fract_y
_atom_site_fract_z
_atom_site_U_iso_or_equiv
_atom_site_adp_type
_atom_site_occupancy
_atom_site_site_symmetry_order
_atom_site_calc_flag
_atom_site_refinement_flags_posn
_atom_site_refinement_flags_adp
_atom_site_refinement_flags_occupancy
Ta1 Ta 0.2500 0.2500 0.26030(2) 0.00887(2) Uani 1 8 d S T P
N1 N 0.2500 0.7500 0.5000 0.0142(3) Uani 1 8 d S T P
N2 N 0.2500 0.2500 0.8658(3) 0.0350(8) Uani 1 8 d S T P
F1 F 0.2500 0.2500 0.44913(14) 0.0146(3) Uani 1 8 d S T P
F2 F 0.02111(13) 0.47889(13) 0.30015(14) 0.0341(3) Uani 1 2 d S T P
F3 F 0.1764(6) 0.4341(5) 0.1132(2) 0.0357(8) Uani 0.25 1 d . . P
H1 H 0.2500 0.8478 0.5385 0.074(14) Uiso 1 2 d R . P
H2 H 0.2500 0.2500 0.9357 0.12(4) Uiso 1 8 d R . P

loop_
_atom_site_aniso_label
_atom_site_aniso_U_11
_atom_site_aniso_U_22
_atom_site_aniso_U_33
_atom_site_aniso_U_23
_atom_site_aniso_U_13
_atom_site_aniso_U_12
Ta1 0.01037(2) 0.01037(2) 0.00586(3) 0.000 0.000 0.000
N1 0.0162(5) 0.0162(5) 0.0101(6) 0.000 0.000 0.000
N2 0.0483(12) 0.0483(12) 0.0083(8) 0.000 0.000 0.000
F1 0.0180(4) 0.0180(4) 0.0077(5) 0.000 0.000 0.000
F2 0.0234(3) 0.0234(3) 0.0555(7) 0.0004(3) -0.0004(3) 0.0132(4)
F3 0.061(2) 0.0370(13) 0.0095(7) 0.0086(8) 0.0052(9) 0.0245(12)

loop_
_atom_type_symbol
_atom_type_description
_atom_type_scat_dispersion_real
_atom_type_scat_dispersion_imag
_atom_type_scat_source
N N 0.0061 0.0033 'International Tables Vol C Tables 4.2.6.8 and 6.1.1.4'
H H 0.0000 0.0000 'International Tables Vol C Tables 4.2.6.8 and 6.1.1.4'
F F 0.0171 0.0103 'International Tables Vol C Tables 4.2.6.8 and 6.1.1.4'
Ta Ta -0.7052 6.5227 'International Tables Vol C Tables 4.2.6.8 and 6.1.1.4'

loop_
_geom_angle_atom_site_label_1
_geom_angle_atom_site_label_2
_geom_angle_atom_site_label_3
_geom_angle
_geom_angle_site_symmetry_1
_geom_angle_site_symmetry_3
F3 Ta1 F3 67.50(18) . 13_565
F3 Ta1 F3 73.49(17) . 2
F3 Ta1 F3 73.49(17) 13_565 14_655
F3 Ta1 F3 66.70(17) 3 14_655
F3 Ta1 F3 73.49(17) 3 4
F3 Ta1 F3 67.50(18) 15_665 4
F3 Ta1 F2 86.76(11) . 4
F3 Ta1 F2 86.76(11) 16 4
F3 Ta1 F2 68.73(9) 14_655 4
F3 Ta1 F2 68.73(9) 4 4
F3 Ta1 F2 68.73(9) 13_565 3
F3 Ta1 F2 68.73(9) 3 3
F3 Ta1 F2 86.76(11) 15_665 3
F3 Ta1 F2 86.76(11) 2 3
F2 N1 F2 91.36(4) 12_666 4
F2 N1 F2 64.79(4) 10_666 11_566
F2 N1 F2 89.04(4) 12_666 11_566
F2 N1 F2 89.04(4) 4 3_565
F2 N1 F2 91.36(4) 11_566 3_565
F2 N1 F2 89.04(4) . 2_565
F2 N1 F2 91.36(4) 10_666 2_565
F2 N1 F2 120.56(2) 12_666 2_565
F2 N1 F2 64.79(4) 4 2_565
F2 N1 F2 91.36(4) . 9_566
F2 N1 F2 89.04(4) 10_666 9_566
F2 N1 F2 64.79(4) 12_666 9_566
F2 N1 F1 71.57(3) 4 9_666
F2 N1 F1 71.57(3) 2_565 9_666
F1 N1 F1 91.870(10) 9_666 1_565
F2 N1 H1 87.5 12_666 .
F2 N1 H1 88.7 3_565 .
F2 N1 H1 88.7 2_565 .
F2 N1 H1 87.5 9_566 .
F1 N1 H1 84.0 9_666 .
F1 N1 H1 45.8 1_565 .

loop_
_geom_bond_atom_site_label_1
_geom_bond_atom_site_label_2
_geom_bond_distance
_geom_bond_site_symmetry_2
Ta1 F3 1.943(2) .
Ta1 F3 1.943(2) 13_565
Ta1 F3 1.943(2) 3
Ta1 F3 1.943(2) 15_665
Ta1 F3 1.943(2) 2
Ta1 F3 1.943(2) 16
Ta1 F3 1.943(2) 14_655
Ta1 F3 1.943(2) 4
Ta1 F2 1.9436(11) 4
Ta1 F2 1.9436(11) 3
N1 F2 2.9660(11) .
N1 F2 2.9660(11) 10_666
N1 F2 2.9660(11) 12_666
N1 F2 2.9660(11) 4
N1 F2 2.9660(11) 11_566
N1 F2 2.9660(11) 3_565
N1 F2 2.9660(11) 2_565
N1 F2 2.9660(11) 9_566
N1 F1 2.9797(3) 9_666
N1 F1 2.9797(3) 1_565
N1 H1 0.7033 .
N2 F2 2.852(2) 11_556
N2 F2 2.852(2) 12_666
N2 F2 2.852(2) 10_656
N2 F2 2.852(2) 9_566
N2 F3 2.864(3) 14_656
N2 F3 2.864(3) 4_556
N2 F3 2.864(3) 16_556
N2 F3 2.864(3) 1_556
N2 F3 2.864(3) 15_666
N2 F3 2.864(3) 2_556
N2 H2 0.7397 .
F1 F2 2.4668(16) 3
F1 F2 2.4668(16) 2
F1 F2 2.4668(16) 4
F1 F2 2.4668(16) .
F1 N1 2.9797(3) 9_666
F1 N1 2.9797(3) 9_566
F1 N1 2.9797(3) 1_545
F2 F3 2.194(3) 15_665
F2 F3 2.194(3) .
F2 F3 2.669(3) 3
F2 F3 2.669(3) 14_655
F2 F2 2.6832(15) 4
F2 F2 2.6832(15) 3
F2 N2 2.852(2) 9_566
F3 F3 2.324(6) 2
F3 F2 2.669(3) 4

_cod_database_fobs_code 2108546
